data_2101424
loop_
_publ_author_name
'Glidewell, C.'
'Klar, R. B.'
'Lightfoot, P.'
'Zakaria, C. M.'
'Ferguson, G.'

_publ_section_title
;
 Hydrogen bonding in \a-ferrocenyl alcohols: structures of
 1-ferrocenylethanol, 1-ferrocenyl-2-phenylethanol,
 1-ferrocenyl-1-phenylpropan-1-ol,
 1-ferrocenyl-1-phenyl-2-methylpropan-1-ol,
 1-ferrocenyl-1-phenyl-2,2-dimethylpropan-1-ol,
 1-ferrocenyl-1,2-diphenylethanol and diferrocenyl(phenyl)methanol
;
_journal_issue 1
_journal_name_full 'Acta Crystallographica Section B'
_journal_page_first 110
_journal_page_last 121
_journal_paper_doi 10.1107/S0108768195007531
_journal_volume 52
_journal_year 1996
_chemical_formula_moiety 'C19 H20 Fe O '
_chemical_formula_sum 'C19 H20 Fe O'
_chemical_formula_weight 320.22
_chemical_name_common 1-Ferrocenyl-1-phenylpropan-1-ol
_chemical_name_systematic
;
1-Ferrocenyl-1-phenylpropan-1-ol
;
_space_group_IT_number 14
_symmetry_cell_setting monoclinic
_symmetry_space_group_name_Hall '-P 2ybc'
_symmetry_space_group_name_H-M 'P 1 21/c 1'
_cell_angle_alpha 90.0
_cell_angle_beta 100.190(9)
_cell_angle_gamma 90.0
_cell_formula_units_Z 4
_cell_length_a 10.2443(13)
_cell_length_b 10.5811(17)
_cell_length_c 14.2487(12)
_cell_measurement_reflns_used 25
_cell_measurement_temperature 294.0(10)
_cell_measurement_theta_max 16.00
_cell_measurement_theta_min 10.00
_cell_volume 1520.1(3)
_computing_cell_refinement 'Enraf-Nonius SET4 and CELDIM'
_computing_data_collection 'Enraf-Nonius CAD4 (Enraf-Nonius 1992)'
_computing_data_reduction 'DATRD2 in NRCVAX94 (Gabe, Le Page, Charland, Lee & White, 1989)'
_computing_molecular_graphics 'NRCVAX94, PLATON (Spek, 1994a) and PLUTON (Spek 1994b)'
_computing_publication_material 'NRCVAX94 and WordPerfect'
_computing_structure_refinement NRCVAX94
_computing_structure_solution 'NRCVAX94 and Patterson Heavy-atom Method'
_diffrn_ambient_temperature 294.0(10)
_diffrn_measurement_device 'Nonius CAD-4    '
_diffrn_measurement_method '\q/2\q '
_diffrn_radiation_monochromator graphite
_diffrn_radiation_source 'X-ray tube'
_diffrn_radiation_type 'Molybdenum K\a'
_diffrn_radiation_wavelength 0.7107
_diffrn_reflns_av_R_equivalents 0.012
_diffrn_reflns_limit_h_max 12
_diffrn_reflns_limit_h_min -13
_diffrn_reflns_limit_k_max 13
_diffrn_reflns_limit_k_min 0
_diffrn_reflns_limit_l_max 18
_diffrn_reflns_limit_l_min 0
_diffrn_reflns_number 3485
_diffrn_reflns_theta_max 26.92
_diffrn_reflns_theta_min 2.0
_diffrn_standards_decay_% 1.0
_diffrn_standards_interval_time 120
_diffrn_standards_number 3
_exptl_absorpt_coefficient_mu 0.99
_exptl_absorpt_correction_T_max 0.9931
_exptl_absorpt_correction_T_min 0.7291
_exptl_absorpt_correction_type 'empirical \y-scans'
_exptl_crystal_colour orange
_exptl_crystal_density_diffrn 1.399
_exptl_crystal_description plate
_exptl_crystal_F_000 672
_exptl_crystal_size_max 0.39
_exptl_crystal_size_mid 0.39
_exptl_crystal_size_min 0.10
_refine_diff_density_max 0.23
_refine_diff_density_min -0.22
_refine_ls_extinction_method none
_refine_ls_goodness_of_fit_obs 1.14
_refine_ls_hydrogen_treatment 'C-H riding 0.95\%A, O-H refall'
_refine_ls_matrix_type atomblock
_refine_ls_number_parameters 194
_refine_ls_number_reflns 2289
_refine_ls_R_factor_all 0.056
_refine_ls_R_factor_obs 0.029
_refine_ls_shift/esd_max 0.000
_refine_ls_structure_factor_coef F
_refine_ls_weighting_details 'w = 1/[\s^2^(F) + 0.0008F^2^]'
_refine_ls_weighting_scheme calc
_refine_ls_wR_factor_all 0.047
_refine_ls_wR_factor_obs 0.042
_reflns_number_observed 2289
_reflns_number_total 3309
_reflns_observed_criterion 'Inet > 3.0\s(Inet)'
_cod_data_source_file ab0340.cif
_cod_data_source_block 2b
_cod_depositor_comments
;
The following automatic conversions were performed:
'_symmetry_cell_setting' value 'Monoclinic' changed to 'monoclinic'
according to '/home/saulius/struct/CIF-dictionaries/cif_core.dic'
dictionary named 'cif_core.dic' version 2.4.1 from 2010-06-29.

Automatic conversion script
Id: cif_fix_enum 1527 2010-12-29 10:47:43Z saulius 

The following automatic conversions were performed:

'_symmetry_cell_setting' value 'Monoclinic' changed to 'monoclinic'
according to /home/saulius/struct/CIF-dictionaries/cif_core.dic
dictionary named 'cif_core.dic' version 2.4.1 from 2010-06-29.

Automatic conversion script
Id: cif_fix_values 1715 2011-07-08 13:25:40Z adriana 

The following automatic conversions were performed:

'_refine_ls_weighting_scheme' value '1/[\s^2^(F) + 0.0008F^2^]' was
changed to 'calc'. New tag '_refine_ls_weighting_details' was
created. The value of the new tag was set to 'w = 1/[\s^2^(F) +
0.0008F^2^]'.

Automatic conversion script
Id: cif_fix_values 3143 2015-03-26 13:38:13Z robertas 
;
_cod_original_sg_symbol_H-M 'P 21/c'
_cod_original_formula_sum 'C19 H20 Fe O '
_cod_database_code 2101424

loop_
_symmetry_equiv_pos_as_xyz
x,y,z
-x,-y,-z
-x,1/2+y,1/2-z
x,1/2-y,1/2+z

loop_
_atom_site_aniso_label
_atom_site_aniso_U_11
_atom_site_aniso_U_22
_atom_site_aniso_U_33
_atom_site_aniso_U_12
_atom_site_aniso_U_13
_atom_site_aniso_U_23
_atom_site_aniso_type_symbol
Fe1 0.03274(18) 0.03937(19) 0.0465(2) 0.00595(14) 0.00473(13) 0.00257(15) Fe
O1 0.0495(11) 0.0358(10) 0.0915(14) 0.0028(9) 0.0171(10) 0.0091(9) O
C1 0.0361(11) 0.0339(12) 0.0472(12) 0.0028(10) 0.0087(9) 0.0036(10) C
C2 0.0478(14) 0.0634(17) 0.0436(13) 0.0144(12) 0.0054(11) 0.0083(12) C
C3 0.0756(19) 0.084(2) 0.0529(16) 0.0244(17) 0.0250(14) 0.0171(15) C
C11 0.0329(10) 0.0360(11) 0.0432(11) 0.0066(9) 0.0046(9) 0.0040(9) C
C12 0.0378(12) 0.0380(13) 0.0726(17) 0.0040(11) 0.0059(11) 0.0035(12) C
C13 0.0410(13) 0.0527(16) 0.091(2) 0.0064(12) 0.0195(14) 0.0228(15) C
C14 0.0505(15) 0.079(2) 0.0525(15) 0.0204(15) 0.0187(12) 0.0232(15) C
C15 0.0402(13) 0.0615(17) 0.0435(12) 0.0123(11) 0.0029(10) 0.0012(11) C
C21 0.0554(15) 0.0677(18) 0.0574(15) 0.0158(14) 0.0111(13) 0.0197(14) C
C22 0.071(2) 0.079(2) 0.0531(16) 0.0278(17) -0.0168(14) -0.0053(14) C
C23 0.0377(14) 0.067(2) 0.100(2) 0.0094(13) -0.0103(15) 0.0083(17) C
C24 0.0554(16) 0.0611(18) 0.082(2) 0.0263(15) 0.0234(15) 0.0134(16) C
C25 0.0670(17) 0.0422(15) 0.0693(18) 0.0103(13) 0.0116(14) 0.0059(13) C
C31 0.0330(10) 0.0408(12) 0.0358(11) 0.0032(9) 0.0075(8) -0.0018(9) C
C32 0.0391(12) 0.0498(15) 0.0606(15) -0.0051(11) 0.0089(11) -0.0060(12) C
C33 0.0326(12) 0.083(2) 0.0623(17) -0.0024(13) -0.0019(11) -0.0186(15) C
C34 0.0460(14) 0.076(2) 0.0442(13) 0.0185(14) 0.0008(11) 0.0007(13) C
C35 0.0509(14) 0.0548(16) 0.0462(13) 0.0126(12) 0.0086(11) 0.0089(11) C
C36 0.0365(11) 0.0450(14) 0.0448(12) 0.0031(10) 0.0054(9) 0.0030(10) C

loop_
_atom_site_label
_atom_site_fract_x
_atom_site_fract_y
_atom_site_fract_z
_atom_site_U_iso_or_equiv
_atom_site_thermal_displace_type
_atom_site_type_symbol
Fe1 0.34401(3) 0.12719(3) 0.15774(2) 0.03980(18) Uani Fe
O1 0.0091(2) 0.05882(18) 0.17093(15) 0.0584(12) Uani O
C1 0.0398(2) 0.1911(2) 0.17478(16) 0.0389(11) Uani C
C2 0.0594(2) 0.2378(3) 0.27850(17) 0.0519(13) Uani C
C3 -0.0603(3) 0.2192(3) 0.3255(2) 0.0690(18) Uani C
C11 0.1620(2) 0.2134(2) 0.13032(16) 0.0376(10) Uani C
C12 0.2645(2) 0.3042(2) 0.15779(19) 0.0499(14) Uani C
C13 0.3537(3) 0.2977(3) 0.0929(2) 0.0606(17) Uani C
C14 0.3074(3) 0.2049(3) 0.02481(19) 0.0595(16) Uani C
C15 0.1892(2) 0.1527(3) 0.04694(17) 0.0490(13) Uani C
C21 0.3476(3) -0.0076(3) 0.26097(19) 0.0600(15) Uani C
C22 0.4380(3) 0.0898(3) 0.2927(2) 0.0710(17) Uani C
C23 0.5306(3) 0.0962(3) 0.2302(3) 0.0710(19) Uani C
C24 0.4968(3) 0.0035(3) 0.1604(2) 0.0648(17) Uani C
C25 0.3838(3) -0.0611(3) 0.1797(2) 0.0596(15) Uani C
C31 -0.0783(2) 0.2582(2) 0.11453(15) 0.0364(11) Uani C
C32 -0.1985(2) 0.1978(2) 0.08412(19) 0.0498(13) Uani C
C33 -0.3035(2) 0.2637(3) 0.03083(19) 0.0604(16) Uani C
C34 -0.2912(3) 0.3886(3) 0.00825(18) 0.0563(15) Uani C
C35 -0.1738(3) 0.4489(3) 0.03848(17) 0.0506(13) Uani C
C36 -0.0672(2) 0.3848(2) 0.09140(16) 0.0423(11) Uani C
H0 0.076(3) 0.020(3) 0.179(2) 0.079(11) Uiso H
H12 0.272 0.360 0.211 0.0595 Uiso H
H13 0.431 0.347 0.095 0.0716 Uiso H
H14 0.348 0.181 -0.027 0.0707 Uiso H
H15 0.137 0.088 0.012 0.0584 Uiso H
H21 0.275 -0.033 0.290 0.0702 Uiso H
H22 0.437 0.142 0.347 0.0776 Uiso H
H23 0.603 0.153 0.235 0.0783 Uiso H
H24 0.542 -0.013 0.109 0.0762 Uiso H
H25 0.340 -0.129 0.144 0.0695 Uiso H
H32 -0.209 0.112 0.100 0.0598 Uiso H
H33 -0.385 0.221 0.010 0.0691 Uiso H
H34 -0.364 0.433 -0.028 0.0654 Uiso H
H35 -0.165 0.536 0.023 0.0606 Uiso H
H36 0.014 0.428 0.112 0.0521 Uiso H
H2a 0.080 0.325 0.279 0.0616 Uiso H
H2b 0.132 0.193 0.314 0.0616 Uiso H
H3a -0.041 0.250 0.389 0.0807 Uiso H
H3b -0.134 0.264 0.291 0.0807 Uiso H
H3c -0.081 0.132 0.326 0.0807 Uiso H

loop_
_atom_type_symbol
_atom_type_scat_dispersion_real
_atom_type_scat_dispersion_imag
_atom_type_scat_source
C 0.002 0.002 'International Tables Vol. IV Table 2.2B'
H 0.000 0.000 'International Tables Vol. IV Table 2.2B'
Fe 0.301 0.845 'International Tables Vol. IV Table 2.2B'
O 0.008 0.006 'International Tables Vol. IV Table 2.2B'

loop_
_geom_angle_atom_site_label_1
_geom_angle_atom_site_label_2
_geom_angle_atom_site_label_3
_geom_angle
C11 Fe1 C12 40.76(9)
C11 Fe1 C13 68.59(9)
C11 Fe1 C14 68.40(9)
C11 Fe1 C15 40.58(9)
C11 Fe1 C21 110.34(10)
C11 Fe1 C22 122.00(12)
C11 Fe1 C23 155.58(12)
C11 Fe1 C24 163.75(12)
C11 Fe1 C25 127.75(11)
C12 Fe1 C13 40.48(11)
C12 Fe1 C14 67.82(12)
C12 Fe1 C15 67.98(10)
C12 Fe1 C21 126.58(11)
C12 Fe1 C22 107.50(12)
C12 Fe1 C23 119.16(12)
C12 Fe1 C24 153.52(12)
C12 Fe1 C25 164.00(11)
C13 Fe1 C14 40.27(14)
C13 Fe1 C15 68.11(12)
C13 Fe1 C21 161.41(13)
C13 Fe1 C22 123.28(14)
C13 Fe1 C23 104.87(12)
C13 Fe1 C24 118.61(11)
C13 Fe1 C25 155.12(12)
C14 Fe1 C15 40.58(11)
C14 Fe1 C21 157.99(13)
C14 Fe1 C22 159.53(15)
C14 Fe1 C23 122.64(13)
C14 Fe1 C24 106.91(11)
C14 Fe1 C25 122.27(13)
C15 Fe1 C21 124.00(12)
C15 Fe1 C22 158.14(13)
C15 Fe1 C23 160.66(13)
C15 Fe1 C24 125.93(12)
C15 Fe1 C25 110.61(12)
C21 Fe1 C22 40.35(14)
C21 Fe1 C23 68.04(13)
C21 Fe1 C24 67.81(11)
C21 Fe1 C25 39.92(12)
C22 Fe1 C23 40.67(16)
C22 Fe1 C24 67.86(13)
C22 Fe1 C25 67.50(13)
C23 Fe1 C24 40.17(14)
C23 Fe1 C25 67.74(13)
C24 Fe1 C25 40.50(13)
C1 O1 H0 108(3)
O1 C1 C2 109.94(19)
O1 C1 C11 109.12(18)
O1 C1 C31 106.58(18)
C2 C1 C11 111.95(19)
C2 C1 C31 110.29(18)
C11 C1 C31 108.81(17)
C1 C2 C3 113.9(2)
Fe1 C11 C1 129.83(15)
Fe1 C11 C12 69.32(13)
Fe1 C11 C15 69.62(12)
C1 C11 C12 127.7(2)
C1 C11 C15 125.2(2)
C12 C11 C15 106.9(2)
Fe1 C12 C11 69.92(13)
Fe1 C12 C13 69.55(15)
C11 C12 C13 108.6(2)
Fe1 C13 C12 69.97(14)
Fe1 C13 C14 69.90(16)
C12 C13 C14 108.0(2)
Fe1 C14 C13 69.83(16)
Fe1 C14 C15 70.10(14)
C13 C14 C15 108.5(2)
Fe1 C15 C11 69.80(13)
Fe1 C15 C14 69.32(14)
C11 C15 C14 108.1(2)
Fe1 C21 C22 69.34(17)
Fe1 C21 C25 70.12(16)
C22 C21 C25 107.9(3)
Fe1 C22 C21 70.31(15)
Fe1 C22 C23 69.65(17)
C21 C22 C23 108.1(3)
Fe1 C23 C22 69.68(16)
Fe1 C23 C24 70.05(16)
C22 C23 C24 107.8(3)
Fe1 C24 C23 69.78(16)
Fe1 C24 C25 70.18(16)
C23 C24 C25 108.0(3)
Fe1 C25 C21 69.97(16)
Fe1 C25 C24 69.32(16)
C21 C25 C24 108.2(3)
C1 C31 C32 122.1(2)
C1 C31 C36 119.42(19)
C32 C31 C36 118.4(2)
C31 C32 C33 119.9(2)
C32 C33 C34 121.2(2)
C33 C34 C35 119.3(2)
C34 C35 C36 120.5(2)
C31 C36 C35 120.7(2)

loop_
_geom_bond_atom_site_label_1
_geom_bond_atom_site_label_2
_geom_bond_distance
Fe1 C11 2.051(2)
Fe1 C12 2.043(2)
Fe1 C13 2.037(3)
Fe1 C14 2.038(3)
Fe1 C15 2.048(2)
Fe1 C21 2.045(3)
Fe1 C22 2.032(3)
Fe1 C23 2.032(3)
Fe1 C24 2.035(3)
Fe1 C25 2.047(3)
O1 C1 1.433(3)
O1 H0 0.79(3)
C1 C2 1.537(3)
C1 C11 1.518(3)
C1 C31 1.529(3)
C2 C3 1.510(4)
C11 C12 1.425(3)
C11 C15 1.421(3)
C12 C13 1.411(4)
C13 C14 1.403(5)
C14 C15 1.417(4)
C21 C22 1.406(5)
C21 C25 1.397(4)
C22 C23 1.412(5)
C23 C24 1.397(5)
C24 C25 1.413(4)
C31 C32 1.387(3)
C31 C36 1.390(3)
C32 C33 1.390(4)
C33 C34 1.371(5)
C34 C35 1.363(4)
C35 C36 1.389(3)

loop_
_geom_torsion_atom_site_label_1
_geom_torsion_atom_site_label_2
_geom_torsion_atom_site_label_3
_geom_torsion_atom_site_label_4
_geom_torsion
_geom_torsion_publ_flag
H0 O1 C1 C11 36(4) no
H0 O1 C1 C31 154(4) no
O1 C1 C2 C3 -59.3(3) no
C11 C1 C2 C3 179.2(5) no
C31 C1 C2 C3 57.9(3) no
O1 C1 C11 C12 -145.2(4) no
O1 C1 C11 C15 40.3(3) no
C2 C1 C11 C12 -23.3(2) no
C2 C1 C11 C15 162.3(5) no
C31 C1 C11 C12 98.9(4) no
C31 C1 C11 C15 -75.6(3) no
O1 C1 C31 C32 13.1(2) no
O1 C1 C31 C36 -168.8(5) no
C2 C1 C31 C32 -106.2(4) no
C2 C1 C31 C36 71.9(3) no
C11 C1 C31 C32 130.6(4) no
C11 C1 C31 C36 -51.3(3) no
C1 C11 C12 C13 -176.0(5) no
C15 C11 C12 C13 -0.8(3) no
C1 C11 C15 C14 176.1(5) no
C12 C11 C15 C14 0.6(3) no
C11 C12 C13 C14 0.6(2) no
C12 C13 C14 C15 -0.2(2) no
C13 C14 C15 C11 -0.3(2) no
C25 C21 C22 C23 0.1(3) no
C22 C21 C25 C24 -0.3(3) no
C21 C22 C23 C24 0.2(3) no
C22 C23 C24 C25 -0.4(3) no
C23 C24 C25 C21 0.4(3) no
C1 C31 C32 C33 178.9(5) no
C36 C31 C32 C33 0.8(3) no
C1 C31 C36 C35 -178.6(5) no
C32 C31 C36 C35 -0.5(2) no
C31 C32 C33 C34 -0.7(2) no
C32 C33 C34 C35 0.2(2) no
C33 C34 C35 C36 0.2(3) no
C34 C35 C36 C31 0.0(2) no
